data_7252129
loop_
_publ_author_name
'Navasardyan, Mher A.'
'Chernyavskiy, Danila R.'
'Vener, Mikhail'

_publ_section_title
;
 Crystal structures of hydroxylamine and a 15-crown-5
 hydroxylaminosolvate: first observation of a cyclic hydroxylamine dimer
 (NH&#x2082;OH)&#x2082;
;
_journal_name_full CrystEngComm
_journal_paper_doi 10.1039/D6CE00321D
_journal_year 2026
_chemical_formula_moiety 'H3 N O'
_chemical_formula_sum 'H3 N O'
_chemical_formula_weight 33.03
_chemical_name_common Aminol
_chemical_name_systematic Hydroxylamine
_chemical_properties_physical Air-sensitive,Hygroscopic
_space_group_crystal_system orthorhombic
_space_group_IT_number 19
_space_group_name_Hall 'P 2ac 2ab'
_space_group_name_H-M_alt 'P 21 21 21'
_atom_sites_solution_hydrogens difmap
_atom_sites_solution_primary direct
_atom_sites_solution_secondary difmap
_audit_creation_method SHELXL-2019/3
_audit_update_record
;
2026-05-27 deposited with the CCDC.	2026-06-19 downloaded from the CCDC.
;
_cell_angle_alpha 90
_cell_angle_beta 90
_cell_angle_gamma 90
_cell_formula_units_Z 4
_cell_length_a 4.4591(9)
_cell_length_b 4.8431(11)
_cell_length_c 7.2097(16)
_cell_measurement_reflns_used 1404
_cell_measurement_temperature 200(2)
_cell_measurement_theta_max 30.3005
_cell_measurement_theta_min 5.071
_cell_volume 155.70(6)
_computing_cell_refinement 'SAINT (Bruker, 2018)'
_computing_data_collection '<i>APEX3</i> (Bruker, 2018)'
_computing_data_reduction 'SAINT (Bruker, 2018)'
_computing_structure_refinement 'SHELXL-2019/2 (Sheldrick, 2019)'
_computing_structure_solution 'SHELXT (Sheldrick, 2016)'
_diffrn_ambient_temperature 200(2)
_diffrn_measured_fraction_theta_full 1.000
_diffrn_measured_fraction_theta_max 1.000
_diffrn_measurement_device_type 'Bruker D8 Venture'
_diffrn_measurement_method \w
_diffrn_radiation_type MoK\a
_diffrn_radiation_wavelength 0.71073
_diffrn_reflns_av_R_equivalents 0.0507
_diffrn_reflns_av_unetI/netI 0.0352
_diffrn_reflns_Laue_measured_fraction_full 1.000
_diffrn_reflns_Laue_measured_fraction_max 1.000
_diffrn_reflns_limit_h_max 6
_diffrn_reflns_limit_h_min -6
_diffrn_reflns_limit_k_max 6
_diffrn_reflns_limit_k_min -6
_diffrn_reflns_limit_l_max 10
_diffrn_reflns_limit_l_min -10
_diffrn_reflns_number 2247
_diffrn_reflns_point_group_measured_fraction_full 1.000
_diffrn_reflns_point_group_measured_fraction_max 1.000
_diffrn_reflns_theta_full 25.242
_diffrn_reflns_theta_max 30.468
_diffrn_reflns_theta_min 5.071
_exptl_absorpt_coefficient_mu 0.139
_exptl_absorpt_correction_T_max 0.9281
_exptl_absorpt_correction_T_min 0.6844
_exptl_absorpt_correction_type multi-scan
_exptl_absorpt_process_details 'SADABS (Bruker, 2016)'
_exptl_crystal_colour colourless
_exptl_crystal_density_diffrn 1.409
_exptl_crystal_description needle
_exptl_crystal_F_000 72
_exptl_crystal_size_max 0.250
_exptl_crystal_size_mid 0.010
_exptl_crystal_size_min 0.010
_refine_diff_density_max 0.167
_refine_diff_density_min -0.197
_refine_diff_density_rms 0.040
_refine_ls_abs_structure_details
;
 Flack x determined using 135 quotients [(I+)-(I-)]/[(I+)+(I-)]
 (Parsons, Flack and Wagner, Acta Cryst. B69 (2013) 249-259).
;
_refine_ls_abs_structure_Flack 1.8(10)
_refine_ls_extinction_method none
_refine_ls_goodness_of_fit_ref 1.091
_refine_ls_hydrogen_treatment refall
_refine_ls_matrix_type full
_refine_ls_number_parameters 31
_refine_ls_number_reflns 475
_refine_ls_number_restraints 0
_refine_ls_restrained_S_all 1.091
_refine_ls_R_factor_all 0.0384
_refine_ls_R_factor_gt 0.0312
_refine_ls_shift/su_max 0.000
_refine_ls_shift/su_mean 0.000
_refine_ls_structure_factor_coef Fsqd
_refine_ls_weighting_details 'w=1/[\s^2^(Fo^2^)+(0.0484P)^2^+0.0009P] where P=(Fo^2^+2Fc^2^)/3'
_refine_ls_weighting_scheme calc
_refine_ls_wR_factor_gt 0.0831
_refine_ls_wR_factor_ref 0.0858
_reflns_Friedel_coverage 0.562
_reflns_Friedel_fraction_full 1.000
_reflns_Friedel_fraction_max 1.000
_reflns_number_gt 420
_reflns_number_total 475
_reflns_threshold_expression 'I > 2\s(I)'
_cod_data_source_file d6ce00321d2.cif
_cod_data_source_block 200k
_cod_database_code 7252129
_shelx_shelxl_version_number 2019/3
_shelx_space_group_comment
;
The symmetry employed for this shelxl refinement is uniquely defined
by the following loop, which should always be used as a source of
symmetry information in preference to the above space-group names.
They are only intended as comments.
;
_shelx_estimated_absorpt_t_min 0.966
_shelx_estimated_absorpt_t_max 0.999

loop_
_space_group_symop_operation_xyz
'x, y, z'
'-x+1/2, -y, z+1/2'
'-x, y+1/2, -z+1/2'
'x+1/2, -y+1/2, -z'

loop_
_atom_site_label
_atom_site_type_symbol
_atom_site_fract_x
_atom_site_fract_y
_atom_site_fract_z
_atom_site_U_iso_or_equiv
_atom_site_adp_type
_atom_site_occupancy
_atom_site_site_symmetry_order
_atom_site_calc_flag
_atom_site_refinement_flags_posn
_atom_site_refinement_flags_adp
_atom_site_refinement_flags_occupancy
_atom_site_disorder_assembly
_atom_site_disorder_group
O1 O 0.5599(2) -0.0206(2) 0.06321(18) 0.0326(4) Uani 1 1 d . . . . .
H1 H 0.629(6) 0.110(5) 0.016(3) 0.046(6) Uiso 1 1 d . . . . .
N1 N 0.2620(3) 0.0586(2) 0.11778(18) 0.0270(3) Uani 1 1 d . . . . .
H2 H 0.161(5) -0.089(4) 0.095(3) 0.030(5) Uiso 1 1 d . . . . .
H3 H 0.264(5) 0.096(5) 0.239(3) 0.054(7) Uiso 1 1 d . . . . .

loop_
_atom_site_aniso_label
_atom_site_aniso_U_11
_atom_site_aniso_U_22
_atom_site_aniso_U_33
_atom_site_aniso_U_23
_atom_site_aniso_U_13
_atom_site_aniso_U_12
O1 0.0220(5) 0.0221(5) 0.0536(8) 0.0064(5) 0.0050(5) 0.0034(4)
N1 0.0218(5) 0.0261(6) 0.0330(7) 0.0003(4) 0.0022(5) 0.0015(5)

loop_
_atom_type_symbol
_atom_type_description
_atom_type_scat_dispersion_real
_atom_type_scat_dispersion_imag
_atom_type_scat_source
N N 0.0061 0.0033 'International Tables Vol C Tables 4.2.6.8 and 6.1.1.4'
H H 0.0000 0.0000 'International Tables Vol C Tables 4.2.6.8 and 6.1.1.4'
O O 0.0106 0.0060 'International Tables Vol C Tables 4.2.6.8 and 6.1.1.4'

loop_
_geom_angle_atom_site_label_1
_geom_angle_atom_site_label_2
_geom_angle_atom_site_label_3
_geom_angle
_geom_angle_site_symmetry_1
_geom_angle_site_symmetry_3
_geom_angle_publ_flag
N1 O1 H1 105.4(17) . . ?
O1 N1 H2 102.3(13) . . ?
O1 N1 H3 108.2(15) . . ?
H2 N1 H3 111(2) . . ?

loop_
_geom_bond_atom_site_label_1
_geom_bond_atom_site_label_2
_geom_bond_distance
_geom_bond_site_symmetry_2
_geom_bond_publ_flag
O1 N1 1.4374(18) . ?
O1 H1 0.78(3) . ?
N1 H2 0.86(2) . ?
N1 H3 0.89(2) . ?

loop_
_geom_hbond_atom_site_label_D
_geom_hbond_atom_site_label_H
_geom_hbond_atom_site_label_A
_geom_hbond_distance_DH
_geom_hbond_distance_HA
_geom_hbond_distance_DA
_geom_hbond_angle_DHA
_geom_hbond_site_symmetry_A
_geom_hbond_publ_flag
O1 H1 N1 0.78(3) 1.96(3) 2.7426(16) 174(2) 4 yes
N1 H2 O1 0.86(2) 2.25(2) 3.0502(17) 153.6(17) 4_445 yes
N1 H3 O1 0.89(2) 2.47(2) 3.1739(19) 136.0(19) 3_655 yes

loop_
_geom_torsion_atom_site_label_1
_geom_torsion_atom_site_label_2
_geom_torsion_atom_site_label_3
_geom_torsion_atom_site_label_4
_geom_torsion
_geom_torsion_site_symmetry_1
_geom_torsion_site_symmetry_2
_geom_torsion_site_symmetry_3
_geom_torsion_site_symmetry_4
_geom_torsion_publ_flag
H1 O1 N1 H2 142(2) . . . . ?
H1 O1 N1 H3 -101(2) . . . . ?
